data_7014624
loop_
_publ_author_name
'Barnes, Nicholas A.'
'Brisdon, Alan K.'
'William Brown, F. R.'
'Cross, Wendy I.'
'Crossley, Ian R.'
'Fish, Cheryl'
'Herbert, Christopher J.'
'Pritchard, Robin G.'
'Warren, John E.'

_publ_section_title
;
 Synthesis of gold(i) fluoroalkyl and fluoroalkenyl-substituted
 phosphine complexes and factors affecting their crystal packing.
;
_journal_issue 8
_journal_name_full 'Dalton transactions (Cambridge, England : 2003)'
_journal_page_first 1743
_journal_page_last 1750
_journal_paper_doi 10.1039/c0dt01014f
_journal_volume 40
_journal_year 2011
_chemical_compound_source 'synthesis as described'
_chemical_formula_moiety 'C14 H11 Au1 Cl1 F2 P1'
_chemical_formula_sum 'C14 H11 Au Cl F2 P'
_chemical_formula_weight 480.61
_chemical_name_systematic
;
?
;
_space_group_IT_number 14
_symmetry_cell_setting monoclinic
_symmetry_Int_Tables_number 14
_symmetry_space_group_name_Hall '-P 2yn'
_symmetry_space_group_name_H-M 'P 1 21/n 1'
_atom_sites_solution_hydrogens geom
_atom_sites_solution_primary direct
_atom_sites_solution_secondary difmap
_audit_conform_dict_location ftp://ftp.iucr.org/pub/cif_core.dic
_audit_conform_dict_name cif_core.dic
_audit_conform_dict_version 2.2
_audit_creation_date 2004-05-18T12:01:54-00:00
_audit_creation_method 'WinGX routine CIF_UPDATE'
_cell_angle_alpha 90
_cell_angle_beta 92.3500(10)
_cell_angle_gamma 90
_cell_formula_units_Z 4
_cell_length_a 11.9461(4)
_cell_length_b 8.0806(3)
_cell_length_c 15.4475(6)
_cell_measurement_reflns_used 7012
_cell_measurement_temperature 293(2)
_cell_measurement_theta_max 27.485
_cell_measurement_theta_min 1.018
_cell_measurement_wavelength 0.71073
_cell_volume 1489.92(9)
_computing_cell_refinement 'HKL Scalepack (Otwinowski & Minor 1997)'
_computing_data_collection 'Collect (Nonius BV, 1997-2000)'
_computing_data_reduction 'HKL Denzo and Scalepack (Otwinowski & Minor 1997)'
_computing_molecular_graphics 'Ortep-3 for Windows (Farrugia, 1997)'
_computing_publication_material 'WinGX publication routines (Farrugia, 1999)'
_computing_structure_refinement 'SHELXL-97 (Sheldrick, 1997)'
_computing_structure_solution 'SHELXS-97 (Sheldrick, 1997)'
_diffrn_ambient_temperature 293(2)
_diffrn_detector 'CCD plate'
_diffrn_measured_fraction_theta_full 0.979
_diffrn_measured_fraction_theta_max 0.979
_diffrn_measurement_device '95mm CCD camera on \k-goniostat'
_diffrn_measurement_device_type KappaCCD
_diffrn_measurement_method 'CCD rotation images, thick slices'
_diffrn_orient_matrix_type 'by Nonius Collect from scalepack cell'
_diffrn_orient_matrix_UB_11 0.737932E-1
_diffrn_orient_matrix_UB_12 -0.511838E-1
_diffrn_orient_matrix_UB_13 -0.125815E-1
_diffrn_orient_matrix_UB_21 -0.209575E-1
_diffrn_orient_matrix_UB_22 0.8474E-3
_diffrn_orient_matrix_UB_23 -0.633402E-1
_diffrn_orient_matrix_UB_31 0.336807E-1
_diffrn_orient_matrix_UB_32 0.112669
_diffrn_orient_matrix_UB_33 -0.52392E-2
_diffrn_radiation_monochromator graphite
_diffrn_radiation_probe x-ray
_diffrn_radiation_type MoK\a
_diffrn_radiation_wavelength 0.71073
_diffrn_reflns_av_R_equivalents 0.0717
_diffrn_reflns_av_unetI/netI 0.0658
_diffrn_reflns_limit_h_max 15
_diffrn_reflns_limit_h_min -15
_diffrn_reflns_limit_k_max 10
_diffrn_reflns_limit_k_min -10
_diffrn_reflns_limit_l_max 20
_diffrn_reflns_limit_l_min -17
_diffrn_reflns_number 9993
_diffrn_reflns_reduction_process
;
Scaled and merged with SORTAV
R.H. Blessing, (1987) Cryst. Rev. 1, 3-58
R.H. Blessing, (1989) J. Appl. Cryst. 22, 396-397
;
_diffrn_reflns_theta_full 27.43
_diffrn_reflns_theta_max 27.43
_diffrn_reflns_theta_min 3.04
_diffrn_source 'Enraf Nonius FR590'
_exptl_absorpt_coefficient_mu 10.164
_exptl_absorpt_correction_T_max 0.4969
_exptl_absorpt_correction_T_min 0.2357
_exptl_absorpt_correction_type multi-scan
_exptl_absorpt_process_details
;
R.H. Blessing, Acta Cryst. (1995), A51, 33-38
;
_exptl_crystal_colour colourless
_exptl_crystal_density_diffrn 2.143
_exptl_crystal_density_method 'not measured'
_exptl_crystal_description needle
_exptl_crystal_F_000 896
_exptl_crystal_size_max 0.2
_exptl_crystal_size_mid 0.08
_exptl_crystal_size_min 0.08
_refine_diff_density_max 1.265
_refine_diff_density_min -1.155
_refine_diff_density_rms 0.139
_refine_ls_extinction_coef 0.0036(3)
_refine_ls_extinction_expression Fc^*^=kFc[1+0.001xFc^2^\l^3^/sin(2\q)]^-1/4^
_refine_ls_extinction_method SHELXL
_refine_ls_goodness_of_fit_ref 1.003
_refine_ls_hydrogen_treatment constr
_refine_ls_matrix_type full
_refine_ls_number_parameters 173
_refine_ls_number_reflns 3329
_refine_ls_number_restraints 0
_refine_ls_restrained_S_all 1.003
_refine_ls_R_factor_all 0.0614
_refine_ls_R_factor_gt 0.036
_refine_ls_shift/su_max 0.001
_refine_ls_shift/su_mean 0
_refine_ls_structure_factor_coef Fsqd
_refine_ls_weighting_details 'calc w=1/[\s^2^(Fo^2^)+(0.0288P)^2^+0.0000P] where P=(Fo^2^+2Fc^2^)/3'
_refine_ls_weighting_scheme calc
_refine_ls_wR_factor_gt 0.0744
_refine_ls_wR_factor_ref 0.0832
_reflns_number_gt 2353
_reflns_number_total 3329
_reflns_threshold_expression >2sigma(I)
_cod_data_source_file C0DT01014F.TXT
_cod_data_source_block Ph2CFCHF
_cod_original_sg_symbol_H-M 'P 21/n'
_cod_database_code 7014624

loop_
_symmetry_equiv_pos_as_xyz
'x, y, z'
'-x+1/2, y+1/2, -z+1/2'
'-x, -y, -z'
'x-1/2, -y-1/2, z-1/2'

loop_
_atom_site_label
_atom_site_type_symbol
_atom_site_fract_x
_atom_site_fract_y
_atom_site_fract_z
_atom_site_U_iso_or_equiv
_atom_site_adp_type
_atom_site_occupancy
_atom_site_symmetry_multiplicity
_atom_site_calc_flag
_atom_site_refinement_flags
_atom_site_disorder_assembly
_atom_site_disorder_group
C1 C 0.7146(5) 0.1670(7) 0.5832(4) 0.0652(16) Uani 1 1 d . . .
C2 C 0.6938(6) 0.1098(9) 0.6590(5) 0.089(2) Uani 1 1 d . . .
H2 H 0.629 0.0477 0.665 0.107 Uiso 1 1 calc R . .
C3 C 0.7441(4) 0.4757(6) 0.5075(3) 0.0479(12) Uani 1 1 d . . .
C4 C 0.7572(5) 0.5364(7) 0.4251(4) 0.0619(15) Uani 1 1 d . . .
H4 H 0.8076 0.4861 0.389 0.074 Uiso 1 1 calc R . .
C5 C 0.6958(6) 0.6713(8) 0.3960(5) 0.0749(18) Uani 1 1 d . . .
H5 H 0.7048 0.7122 0.3405 0.09 Uiso 1 1 calc R . .
C6 C 0.6213(6) 0.7452(8) 0.4493(5) 0.0813(19) Uani 1 1 d . . .
H6 H 0.5802 0.8364 0.4295 0.098 Uiso 1 1 calc R . .
C7 C 0.6065(6) 0.6863(9) 0.5314(5) 0.080(2) Uani 1 1 d . . .
H7 H 0.5552 0.7361 0.5669 0.096 Uiso 1 1 calc R . .
C8 C 0.6685(5) 0.5524(8) 0.5605(4) 0.0690(16) Uani 1 1 d . . .
H8 H 0.6598 0.5128 0.6163 0.083 Uiso 1 1 calc R . .
C9 C 0.8920(4) 0.2054(6) 0.4610(3) 0.0472(12) Uani 1 1 d . . .
C10 C 0.8338(5) 0.1191(8) 0.3968(4) 0.0727(18) Uani 1 1 d . . .
H10 H 0.7569 0.1046 0.4004 0.087 Uiso 1 1 calc R . .
C11 C 0.8875(6) 0.0538(8) 0.3275(4) 0.0782(18) Uani 1 1 d . . .
H11 H 0.8478 -0.0041 0.2842 0.094 Uiso 1 1 calc R . .
C12 C 1.0024(8) 0.0767(9) 0.3237(4) 0.081(2) Uani 1 1 d . . .
H12 H 1.0403 0.0298 0.2784 0.097 Uiso 1 1 calc R . .
C13 C 1.0588(6) 0.1636(8) 0.3832(5) 0.0712(18) Uani 1 1 d . . .
H13 H 1.1348 0.1837 0.377 0.085 Uiso 1 1 calc R . .
C14 C 1.0062(4) 0.2254(7) 0.4549(4) 0.0597(14) Uani 1 1 d . . .
H14 H 1.0476 0.2798 0.4985 0.072 Uiso 1 1 calc R . .
F1 F 0.6397(3) 0.1275(4) 0.5192(3) 0.0801(11) Uani 1 1 d . . .
F2 F 0.7586(4) 0.1347(7) 0.7272(3) 0.140(2) Uani 1 1 d . . .
P1 P 0.82601(11) 0.30419(18) 0.55098(9) 0.0478(3) Uani 1 1 d . . .
Cl1 Cl 1.06682(13) 0.4196(3) 0.77369(11) 0.0872(5) Uani 1 1 d . . .
Au1 Au 0.945162(17) 0.36436(3) 0.660397(14) 0.05808(15) Uani 1 1 d . . .

loop_
_atom_site_aniso_label
_atom_site_aniso_U_11
_atom_site_aniso_U_22
_atom_site_aniso_U_33
_atom_site_aniso_U_23
_atom_site_aniso_U_13
_atom_site_aniso_U_12
C1 0.057(4) 0.070(4) 0.069(4) 0.007(3) 0.013(3) 0.003(3)
C2 0.060(4) 0.129(6) 0.078(5) 0.032(4) 0.014(4) -0.002(4)
C3 0.044(3) 0.053(3) 0.046(3) 0.001(2) -0.005(2) -0.002(2)
C4 0.061(3) 0.066(4) 0.059(4) 0.006(3) 0.001(3) 0.005(3)
C5 0.092(5) 0.075(4) 0.056(4) 0.014(3) -0.012(4) -0.004(3)
C6 0.091(5) 0.060(4) 0.092(5) -0.003(4) -0.017(4) 0.011(3)
C7 0.076(5) 0.081(5) 0.084(5) -0.005(4) 0.008(4) 0.027(4)
C8 0.073(4) 0.078(4) 0.055(4) -0.006(3) 0.005(3) 0.009(3)
C9 0.046(3) 0.047(3) 0.048(3) 0.001(2) -0.002(2) 0.001(2)
C10 0.054(3) 0.099(5) 0.064(4) -0.017(4) -0.004(3) -0.001(3)
C11 0.087(5) 0.091(5) 0.057(4) -0.019(4) 0.000(3) -0.002(4)
C12 0.118(6) 0.077(4) 0.049(4) 0.001(3) 0.032(4) 0.029(4)
C13 0.057(4) 0.075(4) 0.083(5) -0.001(4) 0.018(3) 0.010(3)
C14 0.048(3) 0.063(4) 0.069(4) -0.011(3) 0.006(3) 0.002(3)
F1 0.064(2) 0.104(3) 0.071(3) -0.0073(19) -0.001(2) -0.0243(18)
F2 0.098(3) 0.244(7) 0.080(3) 0.071(4) 0.013(3) -0.012(3)
P1 0.0396(7) 0.0623(8) 0.0413(7) 0.0022(6) 0.0005(6) 0.0023(6)
Cl1 0.0608(9) 0.1471(15) 0.0525(9) -0.0264(10) -0.0124(7) 0.0160(10)
Au1 0.04855(18) 0.0838(2) 0.04148(18) -0.00718(10) -0.00272(11) 0.01014(10)

loop_
_atom_type_symbol
_atom_type_description
_atom_type_scat_dispersion_real
_atom_type_scat_dispersion_imag
_atom_type_scat_source
C C 0.0033 0.0016 'International Tables Vol C Tables 4.2.6.8 and 6.1.1.4'
H H 0 0 'International Tables Vol C Tables 4.2.6.8 and 6.1.1.4'
F F 0.0171 0.0103 'International Tables Vol C Tables 4.2.6.8 and 6.1.1.4'
P P 0.1023 0.0942 'International Tables Vol C Tables 4.2.6.8 and 6.1.1.4'
Cl Cl 0.1484 0.1585 'International Tables Vol C Tables 4.2.6.8 and 6.1.1.4'
Au Au -2.0133 8.8022 'International Tables Vol C Tables 4.2.6.8 and 6.1.1.4'

loop_
_geom_angle_atom_site_label_1
_geom_angle_atom_site_label_2
_geom_angle_atom_site_label_3
_geom_angle
_geom_angle_site_symmetry_1
_geom_angle_site_symmetry_3
_geom_angle_publ_flag
C2 C1 F1 115.8(6) . . ?
C2 C1 P1 129.5(6) . . ?
F1 C1 P1 114.6(4) . . ?
C1 C2 F2 123.4(7) . . ?
C1 C2 H2 118.3 . . ?
F2 C2 H2 118.3 . . ?
C4 C3 C8 119.1(5) . . ?
C4 C3 P1 122.3(4) . . ?
C8 C3 P1 118.6(4) . . ?
C5 C4 C3 120.1(6) . . ?
C5 C4 H4 119.9 . . ?
C3 C4 H4 119.9 . . ?
C6 C5 C4 119.9(6) . . ?
C6 C5 H5 120.1 . . ?
C4 C5 H5 120.1 . . ?
C7 C6 C5 120.9(6) . . ?
C7 C6 H6 119.5 . . ?
C5 C6 H6 119.5 . . ?
C6 C7 C8 119.1(6) . . ?
C6 C7 H7 120.5 . . ?
C8 C7 H7 120.5 . . ?
C7 C8 C3 120.9(6) . . ?
C7 C8 H8 119.6 . . ?
C3 C8 H8 119.6 . . ?
C10 C9 C14 118.7(5) . . ?
C10 C9 P1 123.6(4) . . ?
C14 C9 P1 117.6(4) . . ?
C11 C10 C9 121.2(6) . . ?
C11 C10 H10 119.4 . . ?
C9 C10 H10 119.4 . . ?
C10 C11 C12 118.3(6) . . ?
C10 C11 H11 120.8 . . ?
C12 C11 H11 120.8 . . ?
C13 C12 C11 121.3(6) . . ?
C13 C12 H12 119.4 . . ?
C11 C12 H12 119.4 . . ?
C12 C13 C14 120.8(6) . . ?
C12 C13 H13 119.6 . . ?
C14 C13 H13 119.6 . . ?
C9 C14 C13 119.6(5) . . ?
C9 C14 H14 120.2 . . ?
C13 C14 H14 120.2 . . ?
C3 P1 C9 107.4(2) . . ?
C3 P1 C1 100.3(3) . . ?
C9 P1 C1 106.7(3) . . ?
C3 P1 Au1 115.77(17) . . ?
C9 P1 Au1 113.29(16) . . ?
C1 P1 Au1 112.3(2) . . ?
P1 Au1 Cl1 178.61(6) . . ?

loop_
_geom_bond_atom_site_label_1
_geom_bond_atom_site_label_2
_geom_bond_distance
_geom_bond_site_symmetry_2
_geom_bond_publ_flag
C1 C2 1.292(9) . ?
C1 F1 1.345(8) . ?
C1 P1 1.817(6) . ?
C2 F2 1.297(9) . ?
C2 H2 0.93 . ?
C3 C4 1.380(7) . ?
C3 C8 1.388(7) . ?
C3 P1 1.810(5) . ?
C4 C5 1.379(8) . ?
C4 H4 0.93 . ?
C5 C6 1.374(10) . ?
C5 H5 0.93 . ?
C6 C7 1.372(10) . ?
C6 H6 0.93 . ?
C7 C8 1.376(9) . ?
C7 H7 0.93 . ?
C8 H8 0.93 . ?
C9 C10 1.377(7) . ?
C9 C14 1.381(7) . ?
C9 P1 1.811(5) . ?
C10 C11 1.375(9) . ?
C10 H10 0.93 . ?
C11 C12 1.389(10) . ?
C11 H11 0.93 . ?
C12 C13 1.319(12) . ?
C12 H12 0.93 . ?
C13 C14 1.388(9) . ?
C13 H13 0.93 . ?
C14 H14 0.93 . ?
P1 Au1 2.2186(14) . ?
Cl1 Au1 2.2728(15) . ?

loop_
_geom_torsion_atom_site_label_1
_geom_torsion_atom_site_label_2
_geom_torsion_atom_site_label_3
_geom_torsion_atom_site_label_4
_geom_torsion
_geom_torsion_site_symmetry_1
_geom_torsion_site_symmetry_2
_geom_torsion_site_symmetry_3
_geom_torsion_site_symmetry_4
_geom_torsion_publ_flag
F1 C1 C2 F2 178.9(6) . . . . ?
P1 C1 C2 F2 -5.3(12) . . . . ?
C8 C3 C4 C5 0.0(8) . . . . ?
P1 C3 C4 C5 -177.6(4) . . . . ?
C3 C4 C5 C6 -0.1(9) . . . . ?
C4 C5 C6 C7 -0.3(11) . . . . ?
C5 C6 C7 C8 0.8(11) . . . . ?
C6 C7 C8 C3 -0.9(10) . . . . ?
C4 C3 C8 C7 0.6(9) . . . . ?
P1 C3 C8 C7 178.2(5) . . . . ?
C14 C9 C10 C11 -0.2(9) . . . . ?
P1 C9 C10 C11 176.6(5) . . . . ?
C9 C10 C11 C12 0.2(10) . . . . ?
C10 C11 C12 C13 -2.4(11) . . . . ?
C11 C12 C13 C14 4.5(11) . . . . ?
C10 C9 C14 C13 2.3(8) . . . . ?
P1 C9 C14 C13 -174.7(5) . . . . ?
C12 C13 C14 C9 -4.5(10) . . . . ?
C4 C3 P1 C9 -14.5(5) . . . . ?
C8 C3 P1 C9 167.9(4) . . . . ?
C4 C3 P1 C1 -125.8(5) . . . . ?
C8 C3 P1 C1 56.6(5) . . . . ?
C4 C3 P1 Au1 113.2(4) . . . . ?
C8 C3 P1 Au1 -64.4(5) . . . . ?
C10 C9 P1 C3 -68.4(5) . . . . ?
C14 C9 P1 C3 108.4(4) . . . . ?
C10 C9 P1 C1 38.5(6) . . . . ?
C14 C9 P1 C1 -144.8(4) . . . . ?
C10 C9 P1 Au1 162.5(4) . . . . ?
C14 C9 P1 Au1 -20.7(5) . . . . ?
C2 C1 P1 C3 -119.6(7) . . . . ?
F1 C1 P1 C3 56.1(5) . . . . ?
C2 C1 P1 C9 128.6(7) . . . . ?
F1 C1 P1 C9 -55.7(5) . . . . ?
C2 C1 P1 Au1 3.9(7) . . . . ?
F1 C1 P1 Au1 179.6(3) . . . . ?
C3 P1 Au1 Cl1 152(2) . . . . ?
C9 P1 Au1 Cl1 -84(2) . . . . ?
C1 P1 Au1 Cl1 37(2) . . . . ?
